data_4314718
loop_
_publ_author_name
'Sunhong Park'
'So Young Lee'
'Shim Sung Lee'

_publ_contact_author_address
;
Department of Chemistry and Research Institute of Natural Science, 
Gyeongsang National University, Jinju 660-701, South Korea
;
_publ_contact_author_email sslee@gnu.ac.kr
_publ_contact_author_fax +82-55-753-7614
_publ_contact_author_name 'Shim Sung Lee'
_publ_contact_author_phone +82-55-751-6021
_publ_section_title
;
 Discrete Mercury(II) Complexes, One-Dimensional and
 Palladium(II)-Mediated Two-Dimensional Silver(I) Coordination Polymers of
 NS2-Macrocycle: Synthesis and Structural Characterization
;
_journal_name_full 'Inorganic Chemistry'
_journal_page_first 1238
_journal_page_last 1244
_journal_paper_doi 10.1021/ic9021678
_journal_volume 49
_journal_year 2010
_chemical_formula_sum 'C12 H18 Ag2.5 N5.5 O14 Pd S2'
_chemical_formula_weight 903.51
_chemical_name_systematic
; 
 ? 
;
_space_group_IT_number 14
_symmetry_cell_setting monoclinic
_symmetry_space_group_name_Hall '-P 2ybc'
_symmetry_space_group_name_H-M 'P 1 21/c 1'
_atom_sites_solution_hydrogens geom
_atom_sites_solution_primary direct
_atom_sites_solution_secondary difmap
_audit_creation_method SHELXTL
_cell_angle_alpha 90.00
_cell_angle_beta 98.3430(10)
_cell_angle_gamma 90.00
_cell_formula_units_Z 4
_cell_length_a 14.5640(5)
_cell_length_b 11.7938(4)
_cell_length_c 13.6829(5)
_cell_measurement_temperature 173(2)
_cell_volume 2325.37(14)
_computing_structure_refinement 'SHELXL-97 (Sheldrick, 1997)'
_computing_structure_solution 'SHELXS-97 (Sheldrick, 1990)'
_diffrn_ambient_temperature 173(2)
_diffrn_measured_fraction_theta_full 0.999
_diffrn_measured_fraction_theta_max 0.999
_diffrn_radiation_monochromator graphite
_diffrn_radiation_source 'fine-focus sealed tube'
_diffrn_radiation_type MoK\a
_diffrn_radiation_wavelength 0.71073
_diffrn_reflns_av_R_equivalents 0.0189
_diffrn_reflns_av_sigmaI/netI 0.0234
_diffrn_reflns_limit_h_max 15
_diffrn_reflns_limit_h_min -17
_diffrn_reflns_limit_k_max 14
_diffrn_reflns_limit_k_min -13
_diffrn_reflns_limit_l_max 11
_diffrn_reflns_limit_l_min -16
_diffrn_reflns_number 12318
_diffrn_reflns_theta_full 26.00
_diffrn_reflns_theta_max 26.00
_diffrn_reflns_theta_min 2.23
_exptl_absorpt_coefficient_mu 3.102
_exptl_absorpt_correction_T_max 0.9127
_exptl_absorpt_correction_T_min 0.5110
_exptl_absorpt_correction_type 'empirical SADABS'
_exptl_crystal_density_diffrn 2.581
_exptl_crystal_density_method 'not measured'
_exptl_crystal_F_000 1744
_exptl_crystal_size_max 0.25
_exptl_crystal_size_mid 0.04
_exptl_crystal_size_min 0.03
_refine_diff_density_max 0.596
_refine_diff_density_min -1.110
_refine_diff_density_rms 0.129
_refine_ls_extinction_method none
_refine_ls_goodness_of_fit_ref 1.218
_refine_ls_hydrogen_treatment constr
_refine_ls_matrix_type full
_refine_ls_number_parameters 364
_refine_ls_number_reflns 4560
_refine_ls_number_restraints 7
_refine_ls_restrained_S_all 1.219
_refine_ls_R_factor_all 0.0357
_refine_ls_R_factor_gt 0.0302
_refine_ls_shift/su_max 0.000
_refine_ls_shift/su_mean 0.000
_refine_ls_structure_factor_coef Fsqd
_refine_ls_weighting_details 'calc w=1/[\s^2^(Fo^2^)+(0.0227P)^2^+5.7979P] where P=(Fo^2^+2Fc^2^)/3'
_refine_ls_weighting_scheme calc
_refine_ls_wR_factor_gt 0.0654
_refine_ls_wR_factor_ref 0.0671
_reflns_number_gt 4058
_reflns_number_total 4560
_reflns_threshold_expression >2sigma(I)
_cod_data_source_file ic9021678_si_001_6.cif
_cod_data_source_block Complex6
_cod_depositor_comments
;
The following automatic conversions were performed:

'_symmetry_cell_setting' value 'Monoclinic' changed to 'monoclinic'
according to the built-in table from CIF Core dictionary named
'cif_core.dic' version 2.4.1 from 2010-06-29.

Automatic conversion script
Id: cif_fix_values 1646 2011-03-28 12:23:43Z adriana 
;
_cod_original_formula_sum 'C12 H18 Ag2.50 N5.50 O14 Pd S2'
_cod_database_code 4314718

loop_
_symmetry_equiv_pos_as_xyz
'x, y, z'
'-x, y+1/2, -z+1/2'
'-x, -y, -z'
'x, -y-1/2, z-1/2'

loop_
_atom_site_label
_atom_site_type_symbol
_atom_site_fract_x
_atom_site_fract_y
_atom_site_fract_z
_atom_site_U_iso_or_equiv
_atom_site_adp_type
_atom_site_occupancy
_atom_site_symmetry_multiplicity
_atom_site_calc_flag
_atom_site_refinement_flags
_atom_site_disorder_assembly
_atom_site_disorder_group
Pd1 Pd 0.68209(2) 0.17549(2) -0.24757(2) 0.01289(8) Uani 1 1 d . . .
Ag1 Ag 0.84940(3) 0.40056(3) -0.37353(3) 0.03686(11) Uani 1 1 d . . .
Ag2 Ag 0.89039(2) -0.26321(3) -0.34432(3) 0.02831(10) Uani 1 1 d . . .
Ag3 Ag 1.0000 0.0000 -0.5000 0.04355(16) Uani 1 2 d S . .
N1 N 0.7631(2) 0.0511(3) -0.1784(2) 0.0139(7) Uani 1 1 d . . .
H1B H 0.8048 0.0891 -0.1415 0.017 Uiso 1 1 d R . .
S1 S 0.55874(7) 0.07338(8) -0.21878(8) 0.0166(2) Uani 1 1 d . . .
S2 S 0.87212(6) -0.07210(8) -0.41871(7) 0.0144(2) Uani 1 1 d . A .
N2 N 0.6183(2) 0.3367(3) -0.3974(3) 0.0204(8) Uani 1 1 d D . .
O1 O 0.59407(19) 0.2968(2) -0.3155(2) 0.0196(6) Uani 1 1 d D . .
O2 O 0.5753(2) 0.4185(3) -0.4354(2) 0.0286(7) Uani 1 1 d D . .
O3 O 0.6828(2) 0.2903(3) -0.4320(2) 0.0246(7) Uani 1 1 d D . .
N3 N 0.8245(2) 0.3270(3) -0.1631(3) 0.0202(8) Uani 1 1 d . . .
O4 O 0.79935(19) 0.2757(2) -0.2491(2) 0.0184(6) Uani 1 1 d . . .
O5 O 0.7864(2) 0.2980(3) -0.0925(2) 0.0280(7) Uani 1 1 d . . .
O6 O 0.8848(2) 0.4001(3) -0.1603(2) 0.0272(7) Uani 1 1 d . . .
N4 N 1.0036(3) 0.2365(4) -0.3665(3) 0.0310(9) Uani 1 1 d . . .
O7 O 1.0076(2) 0.3187(3) -0.3081(3) 0.0381(8) Uani 1 1 d . . .
O8 O 1.0588(3) 0.1565(4) -0.3489(4) 0.0569(12) Uani 1 1 d . . .
O9 O 0.9408(3) 0.2336(4) -0.4400(3) 0.0503(11) Uani 1 1 d . . .
N5 N 1.0118(4) -0.4269(6) -0.4468(5) 0.0174(14) Uani 0.50 1 d PD . 1
O10 O 1.035(2) -0.3494(19) -0.3844(19) 0.026(5) Uani 0.50 1 d PD A 1
O11 O 1.0717(4) -0.4845(5) -0.4849(4) 0.0239(13) Uani 0.50 1 d PD . 1
O12 O 0.9282(4) -0.4335(6) -0.4858(5) 0.0328(16) Uani 0.50 1 d PD . 1
O1W O 1.0330(19) -0.375(2) -0.3772(18) 0.020(4) Uani 0.50 1 d P A 2
N6 N 0.7424(3) -0.4071(3) -0.2808(3) 0.0296(9) Uani 1 1 d . . .
O13 O 0.7942(2) -0.4192(3) -0.3500(2) 0.0322(8) Uani 1 1 d . . .
O14 O 0.7015(2) -0.4902(3) -0.2545(3) 0.0376(8) Uani 1 1 d . A .
O15 O 0.7381(3) -0.3117(3) -0.2440(3) 0.0396(9) Uani 1 1 d . A .
C1 C 0.6267(3) -0.0226(3) -0.4334(3) 0.0157(8) Uani 1 1 d . . .
H1A H 0.6400 0.0561 -0.4351 0.019 Uiso 1 1 calc R . .
C2 C 0.5512(3) -0.0596(3) -0.3894(3) 0.0165(8) Uani 1 1 d . A .
C3 C 0.4962(3) 0.0202(4) -0.3357(3) 0.0200(9) Uani 1 1 d . . .
H3A H 0.4393 -0.0189 -0.3222 0.024 Uiso 1 1 calc R . .
H3B H 0.4769 0.0856 -0.3792 0.024 Uiso 1 1 calc R . .
C4 C 0.6178(3) -0.0494(3) -0.1571(3) 0.0193(9) Uani 1 1 d . . .
H4A H 0.5812 -0.0812 -0.1080 0.023 Uiso 1 1 calc R . .
H4B H 0.6264 -0.1091 -0.2058 0.023 Uiso 1 1 calc R . .
C5 C 0.7115(3) -0.0071(4) -0.1061(3) 0.0186(8) Uani 1 1 d . . .
H5A H 0.7019 0.0463 -0.0527 0.022 Uiso 1 1 calc R . .
H5B H 0.7484 -0.0719 -0.0760 0.022 Uiso 1 1 calc R . .
C6 C 0.7989(3) -0.0326(3) -0.2455(3) 0.0155(8) Uani 1 1 d . A .
H6A H 0.7465 -0.0779 -0.2795 0.019 Uiso 1 1 calc R . .
H6B H 0.8425 -0.0852 -0.2060 0.019 Uiso 1 1 calc R . .
C7 C 0.8486(3) 0.0262(3) -0.3226(3) 0.0173(8) Uani 1 1 d . . .
H7A H 0.9078 0.0587 -0.2897 0.021 Uiso 1 1 calc R A .
H7B H 0.8096 0.0892 -0.3530 0.021 Uiso 1 1 calc R . .
C8 C 0.7688(3) -0.0594(4) -0.5120(3) 0.0184(8) Uani 1 1 d . . .
H8A H 0.7609 0.0208 -0.5328 0.022 Uiso 1 1 calc R A .
H8B H 0.7780 -0.1047 -0.5708 0.022 Uiso 1 1 calc R . .
C9 C 0.6826(3) -0.0990(3) -0.4746(3) 0.0149(8) Uani 1 1 d . A .
C10 C 0.6598(3) -0.2140(4) -0.4761(3) 0.0209(9) Uani 1 1 d . . .
H10A H 0.6973 -0.2670 -0.5045 0.025 Uiso 1 1 calc R A .
C11 C 0.5830(3) -0.2514(4) -0.4366(3) 0.0234(9) Uani 1 1 d . A .
H11B H 0.5670 -0.3295 -0.4394 0.028 Uiso 1 1 calc R . .
C12 C 0.5296(3) -0.1749(4) -0.3930(3) 0.0211(9) Uani 1 1 d . . .
H12A H 0.4774 -0.2011 -0.3652 0.025 Uiso 1 1 calc R A .

loop_
_atom_site_aniso_label
_atom_site_aniso_U_11
_atom_site_aniso_U_22
_atom_site_aniso_U_33
_atom_site_aniso_U_23
_atom_site_aniso_U_13
_atom_site_aniso_U_12
Pd1 0.01381(15) 0.01030(14) 0.01512(15) -0.00028(11) 0.00397(11) 0.00004(11)
Ag1 0.0321(2) 0.0397(2) 0.0416(2) 0.01788(18) 0.01494(18) 0.00235(16)
Ag2 0.0326(2) 0.02012(17) 0.0327(2) 0.00435(14) 0.00646(16) 0.00251(14)
Ag3 0.0266(3) 0.0726(4) 0.0351(3) 0.0042(3) 0.0168(2) -0.0190(3)
N1 0.0145(16) 0.0118(16) 0.0151(17) -0.0001(13) 0.0013(13) -0.0010(12)
S1 0.0154(5) 0.0158(5) 0.0199(5) -0.0008(4) 0.0067(4) 0.0003(4)
S2 0.0128(5) 0.0162(5) 0.0155(5) -0.0005(4) 0.0059(4) -0.0002(4)
N2 0.0159(17) 0.0219(19) 0.0228(19) 0.0029(15) 0.0005(15) -0.0015(14)
O1 0.0199(15) 0.0188(14) 0.0217(16) 0.0066(12) 0.0083(12) 0.0038(12)
O2 0.0212(16) 0.0272(17) 0.0375(19) 0.0148(15) 0.0047(14) 0.0073(13)
O3 0.0230(16) 0.0311(17) 0.0215(16) 0.0014(13) 0.0095(13) 0.0064(13)
N3 0.0195(18) 0.0190(18) 0.0209(19) -0.0052(15) -0.0011(15) 0.0007(15)
O4 0.0204(15) 0.0167(14) 0.0184(15) -0.0030(12) 0.0037(12) -0.0051(11)
O5 0.0372(19) 0.0290(17) 0.0196(16) -0.0057(13) 0.0100(14) -0.0090(14)
O6 0.0256(16) 0.0238(16) 0.0319(18) -0.0066(13) 0.0032(14) -0.0097(13)
N4 0.027(2) 0.036(2) 0.031(2) -0.0010(18) 0.0063(18) -0.0077(18)
O7 0.0299(19) 0.039(2) 0.045(2) -0.0147(17) 0.0059(16) -0.0046(15)
O8 0.041(2) 0.052(3) 0.077(3) -0.012(2) 0.004(2) 0.007(2)
O9 0.049(2) 0.067(3) 0.030(2) 0.0020(19) -0.0106(18) -0.026(2)
N5 0.014(3) 0.019(3) 0.018(4) 0.009(3) -0.001(3) -0.003(3)
O10 0.037(6) 0.010(10) 0.031(7) -0.002(6) -0.001(5) -0.012(6)
O11 0.023(3) 0.028(4) 0.023(3) -0.003(3) 0.011(3) 0.004(3)
O12 0.019(3) 0.045(5) 0.034(4) -0.006(3) 0.000(3) -0.001(3)
O1W 0.024(6) 0.009(9) 0.027(6) -0.005(7) 0.006(4) 0.000(6)
N6 0.031(2) 0.027(2) 0.029(2) 0.0034(17) -0.0048(18) -0.0020(17)
O13 0.042(2) 0.0275(17) 0.0286(18) 0.0037(14) 0.0116(16) -0.0030(15)
O14 0.0337(19) 0.0302(19) 0.051(2) 0.0046(16) 0.0126(17) -0.0071(15)
O15 0.056(2) 0.0264(18) 0.035(2) -0.0036(15) 0.0007(18) 0.0026(16)
C1 0.0134(19) 0.0165(19) 0.016(2) -0.0003(16) -0.0002(16) -0.0029(15)
C2 0.0128(19) 0.019(2) 0.016(2) -0.0027(16) -0.0028(16) 0.0001(15)
C3 0.0098(19) 0.023(2) 0.026(2) -0.0031(18) 0.0002(17) -0.0013(16)
C4 0.022(2) 0.016(2) 0.021(2) 0.0052(16) 0.0085(18) 0.0008(16)
C5 0.025(2) 0.022(2) 0.0110(19) 0.0017(16) 0.0070(17) 0.0009(17)
C6 0.016(2) 0.0144(19) 0.016(2) 0.0009(15) 0.0046(16) 0.0028(15)
C7 0.018(2) 0.017(2) 0.017(2) -0.0038(16) 0.0050(16) -0.0040(16)
C8 0.017(2) 0.023(2) 0.016(2) 0.0019(16) 0.0033(16) 0.0020(16)
C9 0.0149(19) 0.0174(19) 0.0113(19) 0.0003(15) -0.0015(15) -0.0011(15)
C10 0.020(2) 0.021(2) 0.021(2) -0.0056(17) -0.0005(17) 0.0030(17)
C11 0.024(2) 0.018(2) 0.027(2) -0.0011(17) -0.0010(19) -0.0065(17)
C12 0.016(2) 0.025(2) 0.023(2) -0.0001(18) 0.0034(17) -0.0053(17)

loop_
_atom_type_symbol
_atom_type_description
_atom_type_scat_dispersion_real
_atom_type_scat_dispersion_imag
_atom_type_scat_source
C C 0.0033 0.0016 'International Tables Vol C Tables 4.2.6.8 and 6.1.1.4'
H H 0.0000 0.0000 'International Tables Vol C Tables 4.2.6.8 and 6.1.1.4'
N N 0.0061 0.0033 'International Tables Vol C Tables 4.2.6.8 and 6.1.1.4'
O O 0.0106 0.0060 'International Tables Vol C Tables 4.2.6.8 and 6.1.1.4'
S S 0.1246 0.1234 'International Tables Vol C Tables 4.2.6.8 and 6.1.1.4'
Pd Pd -0.9988 1.0072 'International Tables Vol C Tables 4.2.6.8 and 6.1.1.4'
Ag Ag -0.8971 1.1015 'International Tables Vol C Tables 4.2.6.8 and 6.1.1.4'

loop_
_geom_angle_atom_site_label_1
_geom_angle_atom_site_label_2
_geom_angle_atom_site_label_3
_geom_angle
_geom_angle_site_symmetry_1
_geom_angle_site_symmetry_3
_geom_angle_publ_flag
N1 Pd1 O1 176.93(12) . . ?
N1 Pd1 O4 89.58(12) . . ?
O1 Pd1 O4 93.39(11) . . ?
N1 Pd1 S1 87.50(9) . . ?
O1 Pd1 S1 89.44(8) . . ?
O4 Pd1 S1 170.42(8) . . ?
O13 Ag1 O4 108.19(10) 1_565 . ?
O13 Ag1 O7 128.08(12) 1_565 . ?
O4 Ag1 O7 82.66(11) . . ?
O13 Ag1 O11 87.35(16) 1_565 3_754 ?
O4 Ag1 O11 164.31(15) . 3_754 ?
O7 Ag1 O11 86.00(16) . 3_754 ?
O13 Ag2 O10 101.4(5) . . ?
O13 Ag2 S2 133.22(9) . . ?
O10 Ag2 S2 109.2(7) . . ?
O13 Ag2 O1W 95.1(5) . . ?
O10 Ag2 O1W 7.0(12) . . ?
S2 Ag2 O1W 116.1(7) . . ?
O13 Ag2 O7 127.18(11) . 2_744 ?
O10 Ag2 O7 85.7(4) . 2_744 ?
S2 Ag2 O7 90.37(8) . 2_744 ?
O1W Ag2 O7 87.0(4) . 2_744 ?
S2 Ag3 S2 180.00(2) . 3_754 ?
C6 N1 C5 111.0(3) . . ?
C6 N1 Pd1 115.0(2) . . ?
C5 N1 Pd1 109.0(2) . . ?
C4 S1 C3 105.9(2) . . ?
C4 S1 Pd1 99.84(13) . . ?
C3 S1 Pd1 109.84(14) . . ?
C7 S2 C8 103.26(19) . . ?
C7 S2 Ag3 109.95(13) . . ?
C8 S2 Ag3 104.83(13) . . ?
C7 S2 Ag2 107.64(14) . . ?
C8 S2 Ag2 112.95(14) . . ?
Ag3 S2 Ag2 117.32(4) . . ?
O2 N2 O3 123.8(4) . . ?
O2 N2 O1 117.5(3) . . ?
O3 N2 O1 118.7(3) . . ?
N2 O1 Pd1 114.2(2) . . ?
O6 N3 O5 124.9(3) . . ?
O6 N3 O4 116.9(3) . . ?
O5 N3 O4 118.2(3) . . ?
N3 O4 Pd1 111.9(2) . . ?
N3 O4 Ag1 105.8(2) . . ?
Pd1 O4 Ag1 132.72(13) . . ?
O8 N4 O7 119.7(4) . . ?
O8 N4 O9 120.7(4) . . ?
O7 N4 O9 119.5(4) . . ?
N4 O7 Ag1 96.5(3) . . ?
N4 O7 Ag2 101.2(3) . 2_754 ?
Ag1 O7 Ag2 144.90(15) . 2_754 ?
O12 N5 O10 118.5(16) . . ?
O12 N5 O11 118.1(7) . . ?
O10 N5 O11 122.1(16) . . ?
O12 N5 O11 35.8(4) . 3_744 ?
O10 N5 O11 151.9(16) . 3_744 ?
O11 N5 O11 85.9(5) . 3_744 ?
N5 O10 Ag2 107.3(18) . . ?
O12 O11 N5 133.4(7) 3_744 . ?
O12 O11 N5 44.7(5) 3_744 3_744 ?
N5 O11 N5 94.1(5) . 3_744 ?
O12 O11 Ag1 92.4(5) 3_744 3_754 ?
N5 O11 Ag1 120.5(5) . 3_754 ?
N5 O11 Ag1 100.2(3) 3_744 3_754 ?
O11 O12 N5 99.4(7) 3_744 . ?
O14 N6 O15 123.4(4) . . ?
O14 N6 O13 118.9(4) . . ?
O15 N6 O13 117.7(4) . . ?
N6 O13 Ag2 107.6(3) . . ?
N6 O13 Ag1 116.9(3) . 1_545 ?
Ag2 O13 Ag1 121.07(15) . 1_545 ?
C9 C1 C2 121.1(4) . . ?
C12 C2 C1 118.5(4) . . ?
C12 C2 C3 119.8(4) . . ?
C1 C2 C3 121.7(4) . . ?
C2 C3 S1 114.2(3) . . ?
C5 C4 S1 106.4(3) . . ?
N1 C5 C4 110.6(3) . . ?
N1 C6 C7 111.5(3) . . ?
C6 C7 S2 111.5(3) . . ?
C9 C8 S2 112.4(3) . . ?
C1 C9 C10 119.0(4) . . ?
C1 C9 C8 120.5(4) . . ?
C10 C9 C8 120.5(4) . . ?
C11 C10 C9 120.5(4) . . ?
C12 C11 C10 119.9(4) . . ?
C11 C12 C2 120.9(4) . . ?

loop_
_geom_bond_atom_site_label_1
_geom_bond_atom_site_label_2
_geom_bond_distance
_geom_bond_site_symmetry_2
_geom_bond_publ_flag
Pd1 N1 2.029(3) . ?
Pd1 O1 2.051(3) . ?
Pd1 O4 2.080(3) . ?
Pd1 S1 2.2446(10) . ?
Ag1 O13 2.312(3) 1_565 ?
Ag1 O4 2.441(3) . ?
Ag1 O7 2.538(4) . ?
Ag1 O11 2.588(6) 3_754 ?
Ag2 O13 2.307(3) . ?
Ag2 O10 2.47(3) . ?
Ag2 S2 2.4716(10) . ?
Ag2 O1W 2.55(3) . ?
Ag2 O7 2.568(4) 2_744 ?
Ag3 S2 2.4556(9) . ?
Ag3 S2 2.4556(9) 3_754 ?
N1 C6 1.493(5) . ?
N1 C5 1.493(5) . ?
S1 C4 1.827(4) . ?
S1 C3 1.832(4) . ?
S2 C7 1.823(4) . ?
S2 C8 1.833(4) . ?
N2 O2 1.224(4) . ?
N2 O3 1.238(4) . ?
N2 O1 1.310(4) . ?
N3 O6 1.228(4) . ?
N3 O5 1.231(5) . ?
N3 O4 1.325(4) . ?
N4 O8 1.240(6) . ?
N4 O7 1.253(5) . ?
N4 O9 1.257(5) . ?
O7 Ag2 2.568(4) 2_754 ?
N5 O12 1.258(8) . ?
N5 O10 1.262(9) . ?
N5 O11 1.275(8) . ?
N5 O11 1.764(9) 3_744 ?
O11 O12 1.047(8) 3_744 ?
O11 N5 1.764(9) 3_744 ?
O11 Ag1 2.588(6) 3_754 ?
O12 O11 1.047(8) 3_744 ?
N6 O14 1.228(5) . ?
N6 O15 1.238(5) . ?
N6 O13 1.301(5) . ?
O13 Ag1 2.312(3) 1_545 ?
C1 C9 1.387(5) . ?
C1 C2 1.397(6) . ?
C2 C12 1.395(6) . ?
C2 C3 1.497(6) . ?
C4 C5 1.522(6) . ?
C6 C7 1.529(5) . ?
C8 C9 1.498(5) . ?
C9 C10 1.396(6) . ?
C10 C11 1.383(6) . ?
C11 C12 1.382(6) . ?
